data_1547869
loop_
_publ_author_name
'Kanzaki, M.'
'Xue, X.'
'Wu, Y.'
'Nie, S.'

_publ_section_title
;
 Crystal structures of two oxygen-deficient perovskite phases in the
 CaSiO3-CaAlO2.5 join :low pressure CaAl0.5Si0.5O2.75 phase model1
;
_journal_name_full 'Physics and Chemistry of Minerals'
_journal_page_first 717
_journal_page_last 733
_journal_volume 44
_journal_year 2017
_chemical_formula_sum 'Al0.5 Ca O2.75 Si0.5'
_chemical_name_common 'low-pressure CaAl0.5Si0.5O2.75 phase model1'
_chemical_name_mineral 'low-pressure CaAl0.5Si0.5O2.75 phase model1'
_space_group_IT_number 5
_space_group_name_H-M_alt 'C 1 2 1'
_symmetry_space_group_name_Hall 'C 2y'
_symmetry_space_group_name_H-M 'C 1 2 1'
_cell_angle_alpha 90
_cell_angle_beta 100.0114(8)
_cell_angle_gamma 90
_cell_formula_units_Z 16
_cell_length_a 9.1372(2)
_cell_length_b 5.22418(11)
_cell_length_c 17.5119(4)
_cell_volume 823.19(3)
_cod_data_source_file defect-pv-8layer-model1.cif
_cod_data_source_block CaAl0.5Si0.5O2.75_model1
_cod_depositor_comments 'There is an error in _chemical_name_common, and it was corrected.'
_cod_original_formula_sum 'Ca1.0 Al0.5 Si0.5 O2.75'
_cod_database_code 1547869

loop_
_space_group_symop_operation_xyz
'x, y, z'
'-x, y, -z'
'x+1/2, y+1/2, z'
'-x+1/2, y+1/2, -z'

loop_
_atom_site_label
_atom_site_occupancy
_atom_site_fract_x
_atom_site_fract_y
_atom_site_fract_z
_atom_site_adp_type
_atom_site_B_iso_or_equiv
_atom_site_type_symbol
Ca1 1.0 0.000000 0.189(3) 0.000000 Biso 1.2(2) Ca
Ca1' 1.0 0.000000 0.700(4) 0.500000 Biso 0.8(2) Ca
Ca2 1.0 0.3791(7) 0.240(2) 0.1390(5) Biso 0.5(2) Ca
Ca2' 1.0 0.6239(7) 0.750(3) 0.3610(4) Biso 0.3(1) Ca
Ca3 1.0 0.2476(9) 0.752(2) 0.2501(7) Biso 0.53(4) Ca
Si1 1.0 0.1907(9) 0.741(3) 0.0820(7) Biso 0.42(4) Si
Si2 1.0 0.3078(9) 0.739(3) 0.4204(7) Biso 0.42(4) Si
Al1 1.0 0.0612(11) 0.250000 0.1902(7) Biso 0.45(4) Al
Al2 1.0 0.4371(11) 0.244(4) 0.3113(7) Biso 0.45(4) Al
O1 1.0 0.1468(15) 0.785(4) -0.0098(10) Biso 0.53(4) O
O2 1.0 0.1017(18) 0.959(4) 0.1230(12) Biso 0.53(4) O
O3 1.0 0.3657(18) 0.767(4) 0.1188(13) Biso 0.53(4) O
O4 1.0 0.1355(21) 0.463(4) 0.1093(12) Biso 0.53(4) O
O5 1.0 -0.0268(17) 0.029(4) 0.2534(12) Biso 0.53(4) O
O6 1.0 0.0086(19) 0.517(4) 0.2480(14) Biso 0.53(4) O
O7 1.0 0.2451(23) 0.223(3) 0.2482(15) Biso 0.53(4) O
O8 1.0 0.3266(13) 0.799(4) 0.5112(10) Biso 0.53(4) O
O9 1.0 0.3732(20) 0.477(5) 0.3865(13) Biso 0.53(4) O
O10 1.0 0.1307(19) 0.747(5) 0.3815(13) Biso 0.53(4) O
O11 1.0 0.3810(20) 0.962(5) 0.3751(13) Biso 0.53(4) O
